data_1571298
loop_
_publ_author_name
'Lu, Yi-Nan'
'Che, Chao'
'Zhen, Guangjin'
'Chang, Xin'
'Dong, Xiu-Qin'
'Wang, Chun-Jiang'

_publ_section_title
;
 Visible-light-enabled stereoselective synthesis of functionalized
 cyclohexylamine derivatives <i>via</i> [4 + 2] cycloadditions.
;
_journal_issue 17
_journal_name_full 'Chemical science'
_journal_page_first 6507
_journal_page_last 6514
_journal_paper_doi 10.1039/d4sc00667d
_journal_volume 15
_journal_year 2024
_chemical_absolute_configuration rm
_chemical_formula_moiety 'C32 H28 F3 N O2'
_chemical_formula_sum 'C32 H28 F3 N O2'
_chemical_formula_weight 515.55
_space_group_crystal_system tetragonal
_space_group_IT_number 96
_space_group_name_Hall 'P 4nw 2abw'
_space_group_name_H-M_alt 'P 43 21 2'
_atom_sites_solution_hydrogens geom
_atom_sites_solution_primary direct
_audit_creation_date 2023-03-20
_audit_creation_method
;
Olex2 1.2
(compiled 2014.09.19 svn.r3010 for OlexSys, GUI svn.r4874)
;
_audit_update_record
;
2023-12-26 deposited with the CCDC.	2024-03-26 downloaded from the CCDC.
;
_cell_angle_alpha 90
_cell_angle_beta 90
_cell_angle_gamma 90
_cell_formula_units_Z 8
_cell_length_a 16.52160(10)
_cell_length_b 16.52160(10)
_cell_length_c 20.1532(3)
_cell_measurement_reflns_used 17852
_cell_measurement_temperature 298(2)
_cell_measurement_theta_max 66.4210
_cell_measurement_theta_min 3.4280
_cell_volume 5501.08(9)
_computing_molecular_graphics 'Olex2 (Dolomanov et al., 2009)'
_computing_publication_material 'Olex2 (Dolomanov et al., 2009)'
_computing_structure_refinement 'ShelXL (Sheldrick, 2008)'
_computing_structure_solution 'ShelXS (Sheldrick, 2008)'
_diffrn_ambient_temperature 298.15
_diffrn_detector 'Bruker APEX2 area detector'
_diffrn_detector_area_resol_mean 7.9
_diffrn_detector_type 'CCD area detector'
_diffrn_measured_fraction_theta_full 0.995
_diffrn_measured_fraction_theta_max 0.996
_diffrn_measurement_device 'three-circle diffractometer'
_diffrn_measurement_device_type 'Bruker SMART APEX2 area detector'
_diffrn_measurement_method '\w and \f scans'
_diffrn_radiation_monochromator 'mirror optics'
_diffrn_radiation_probe x-ray
_diffrn_radiation_type CuK\a
_diffrn_radiation_wavelength 1.54178
_diffrn_reflns_av_R_equivalents 0.0306
_diffrn_reflns_av_unetI/netI 0.0145
_diffrn_reflns_Laue_measured_fraction_full 0.995
_diffrn_reflns_Laue_measured_fraction_max 0.996
_diffrn_reflns_limit_h_max 19
_diffrn_reflns_limit_h_min -19
_diffrn_reflns_limit_k_max 19
_diffrn_reflns_limit_k_min -19
_diffrn_reflns_limit_l_max 24
_diffrn_reflns_limit_l_min -21
_diffrn_reflns_number 60788
_diffrn_reflns_point_group_measured_fraction_full 0.996
_diffrn_reflns_point_group_measured_fraction_max 0.997
_diffrn_reflns_theta_full 66.500
_diffrn_reflns_theta_max 67.498
_diffrn_reflns_theta_min 3.459
_diffrn_source 'microfocus sealed X-ray tube'
_diffrn_source_type 'Incoatec I\ms'
_exptl_absorpt_coefficient_mu 0.752
_exptl_absorpt_correction_type none
_exptl_crystal_colour colourless
_exptl_crystal_colour_primary colourless
_exptl_crystal_density_diffrn 1.245
_exptl_crystal_description block
_exptl_crystal_F_000 2160
_exptl_crystal_size_max 0.15
_exptl_crystal_size_mid 0.12
_exptl_crystal_size_min 0.1
_refine_diff_density_max 0.149
_refine_diff_density_min -0.123
_refine_diff_density_rms 0.028
_refine_ls_abs_structure_details
;
 Flack x determined using 1144 quotients [(I+)-(I-)]/[(I+)+(I-)]
 (Parsons and Flack (2004), Acta Cryst. A60, s61).
;
_refine_ls_abs_structure_Flack 0.08(7)
_refine_ls_extinction_coef 0.0005(2)
_refine_ls_extinction_expression Fc^*^=kFc[1+0.001xFc^2^\l^3^/sin(2\q)]^-1/4^
_refine_ls_extinction_method SHELXL
_refine_ls_goodness_of_fit_ref 1.049
_refine_ls_hydrogen_treatment constr
_refine_ls_matrix_type full
_refine_ls_number_parameters 345
_refine_ls_number_reflns 4940
_refine_ls_number_restraints 0
_refine_ls_restrained_S_all 1.049
_refine_ls_R_factor_all 0.0845
_refine_ls_R_factor_gt 0.0614
_refine_ls_shift/su_max 0.000
_refine_ls_shift/su_mean 0.000
_refine_ls_structure_factor_coef Fsqd
_refine_ls_weighting_details
;
 w=1/[\s^2^(Fo^2^)+(0.1090P)^2^+0.4620P]
 where P=(Fo^2^+2Fc^2^)/3
;
_refine_ls_weighting_scheme calc
_refine_ls_wR_factor_gt 0.1844
_refine_ls_wR_factor_ref 0.2011
_reflns_Friedel_coverage 0.735
_reflns_Friedel_fraction_full 0.999
_reflns_Friedel_fraction_max 0.999
_reflns_number_gt 3351
_reflns_number_total 4940
_reflns_threshold_expression 'I > 2\s(I)'
_cod_data_source_file d4sc00667d2.cif
_cod_data_source_block lyn-1
_cod_depositor_comments 'Adding full bibliography for 1571298--1571300.cif.'
_cod_original_cell_volume 5501.08(11)
_cod_database_code 1571298
_shelxl_version_number 2013-2
_shelx_space_group_comment
;
The symmetry employed for this shelxl refinement is uniquely defined
by the following loop, which should always be used as a source of
symmetry information in preference to the above space-group names.
They are only intended as comments.
;
_olex2_refinement_description
;
1. Fixed Uiso
 At 1.2 times of:
  All C(H) groups, All C(H,H) groups, All N(H) groups
 At 1.5 times of:
  All C(H,H,H) groups
2.a Ternary CH refined with riding coordinates:
 C8(H8)
2.b Secondary CH2 refined with riding coordinates:
 C10(H10A,H10B), C11(H11A,H11B), C26(H26A,H26B)
2.c Aromatic/amide H refined with riding coordinates:
 N1(H1), C3(H3), C4(H4), C6(H6), C7(H7), C13(H13), C14(H14), C15(H15),
 C21(H21), C22(H22), C23(H23), C24(H24), C25(H25), C28(H28), C29(H29), C30(H30),
  C31(H31), C32(H32)
2.d Idealised Me refined as rotating group:
 C18(H18A,H18B,H18C)
;
_olex2_submission_special_instructions 'No special instructions were received'

loop_
_space_group_symop_operation_xyz
'x, y, z'
'-y+1/2, x+1/2, z+3/4'
'-x, -y, z+1/2'
'y+1/2, -x+1/2, z+1/4'
'x+1/2, -y+1/2, -z+1/4'
'-x+1/2, y+1/2, -z+3/4'
'y, x, -z'
'-y, -x, -z+1/2'

loop_
_atom_site_label
_atom_site_type_symbol
_atom_site_fract_x
_atom_site_fract_y
_atom_site_fract_z
_atom_site_U_iso_or_equiv
_atom_site_adp_type
_atom_site_occupancy
_atom_site_site_symmetry_order
_atom_site_calc_flag
_atom_site_refinement_flags_posn
_atom_site_refinement_flags_adp
_atom_site_refinement_flags_occupancy
_atom_site_disorder_assembly
_atom_site_disorder_group
F1 F 0.6712(4) -0.2211(4) 0.0516(6) 0.321(6) Uani 1 1 d . . . . .
F2 F 0.5932(4) -0.1364(5) 0.0722(4) 0.255(3) Uani 1 1 d . . . . .
F3 F 0.6217(5) -0.1529(6) -0.0210(4) 0.298(5) Uani 1 1 d . . . . .
O1 O 0.9843(5) -0.0686(2) 0.1607(3) 0.185(3) Uani 1 1 d . . . . .
O2 O 0.8219(2) 0.1814(3) 0.1578(2) 0.1394(13) Uani 1 1 d . . . . .
N1 N 0.9181(3) 0.0630(2) 0.06027(17) 0.1124(12) Uani 1 1 d . . . . .
H1 H 0.9356 0.0837 0.0238 0.135 Uiso 1 1 calc R . . . .
C1 C 0.6560(6) -0.1492(5) 0.0354(5) 0.159(3) Uani 1 1 d . . . . .
C2 C 0.7213(4) -0.0936(3) 0.0418(3) 0.1170(16) Uani 1 1 d . . . . .
C3 C 0.7394(5) -0.0588(4) 0.1016(3) 0.152(3) Uani 1 1 d . . . . .
H3 H 0.7077 -0.0716 0.1383 0.182 Uiso 1 1 calc R . . . .
C4 C 0.8020(5) -0.0063(4) 0.1093(3) 0.150(2) Uani 1 1 d . . . . .
H4 H 0.8106 0.0178 0.1504 0.179 Uiso 1 1 calc R . . . .
C5 C 0.8533(3) 0.0119(3) 0.0565(2) 0.1051(14) Uani 1 1 d . . . . .
C6 C 0.8333(4) -0.0228(4) -0.0026(3) 0.1307(18) Uani 1 1 d . . . . .
H6 H 0.8647 -0.0110 -0.0397 0.157 Uiso 1 1 calc R . . . .
C7 C 0.7697(4) -0.0737(5) -0.0098(3) 0.148(2) Uani 1 1 d . . . . .
H7 H 0.7590 -0.0955 -0.0514 0.178 Uiso 1 1 calc R . . . .
C8 C 0.9604(3) 0.0856(2) 0.1222(2) 0.1033(14) Uani 1 1 d . . . . .
H8 H 0.9306 0.0624 0.1597 0.124 Uiso 1 1 calc R . . . .
C9 C 0.9624(3) 0.1776(2) 0.13058(18) 0.0894(11) Uani 1 1 d . . . . .
C10 C 1.0232(3) 0.2141(3) 0.0802(2) 0.0971(12) Uani 1 1 d . . . . .
H10A H 1.0041 0.2033 0.0356 0.117 Uiso 1 1 calc R . . . .
H10B H 1.0248 0.2724 0.0861 0.117 Uiso 1 1 calc R . . . .
C11 C 1.1074(3) 0.1810(3) 0.0875(2) 0.1113(14) Uani 1 1 d . . . . .
H11A H 1.1368 0.1913 0.0467 0.134 Uiso 1 1 calc R . . . .
H11B H 1.1346 0.2104 0.1226 0.134 Uiso 1 1 calc R . . . .
C12 C 1.1124(4) 0.0932(4) 0.1025(2) 0.1132(15) Uani 1 1 d . . . . .
C13 C 1.1890(4) 0.0547(5) 0.1012(3) 0.146(2) Uani 1 1 d . . . . .
H13 H 1.2349 0.0830 0.0879 0.175 Uiso 1 1 calc R . . . .
C14 C 1.1943(7) -0.0248(6) 0.1200(4) 0.176(4) Uani 1 1 d . . . . .
H14 H 1.2450 -0.0492 0.1194 0.211 Uiso 1 1 calc R . . . .
C15 C 1.1301(8) -0.0698(5) 0.1394(4) 0.178(4) Uani 1 1 d . . . . .
H15 H 1.1363 -0.1238 0.1514 0.213 Uiso 1 1 calc R . . . .
C16 C 1.0539(6) -0.0322(4) 0.1409(3) 0.150(3) Uani 1 1 d . . . . .
C17 C 1.0464(5) 0.0493(3) 0.1218(2) 0.1159(18) Uani 1 1 d . . . . .
C18 C 0.9881(8) -0.1482(4) 0.1883(5) 0.235(6) Uani 1 1 d . . . . .
H18A H 1.0040 -0.1859 0.1545 0.353 Uiso 1 1 calc GR . . . .
H18B H 0.9358 -0.1630 0.2051 0.353 Uiso 1 1 calc GR . . . .
H18C H 1.0269 -0.1491 0.2237 0.353 Uiso 1 1 calc GR . . . .
C19 C 0.8742(3) 0.2056(3) 0.1200(2) 0.1076(13) Uani 1 1 d . . . . .
C20 C 0.8514(4) 0.2603(4) 0.0619(3) 0.1305(19) Uani 1 1 d . . . . .
C21 C 0.8013(5) 0.2271(7) 0.0131(4) 0.188(3) Uani 1 1 d . . . . .
H21 H 0.7812 0.1748 0.0172 0.225 Uiso 1 1 calc R . . . .
C22 C 0.7815(9) 0.2772(12) -0.0444(6) 0.239(7) Uani 1 1 d . . . . .
H22 H 0.7532 0.2595 -0.0816 0.287 Uiso 1 1 calc R . . . .
C23 C 0.8113(10) 0.3554(13) -0.0352(11) 0.255(9) Uani 1 1 d . . . . .
H23 H 0.7961 0.3902 -0.0693 0.306 Uiso 1 1 calc R . . . .
C24 C 0.8558(8) 0.3921(11) 0.0102(11) 0.268(10) Uani 1 1 d . . . . .
H24 H 0.8710 0.4463 0.0089 0.322 Uiso 1 1 calc R . . . .
C25 C 0.8765(5) 0.3380(5) 0.0600(6) 0.195(4) Uani 1 1 d . . . . .
H25 H 0.9097 0.3564 0.0941 0.234 Uiso 1 1 calc R . . . .
C26 C 0.9876(3) 0.1962(2) 0.20279(18) 0.0964(12) Uani 1 1 d . . . . .
H26A H 0.9489 0.1707 0.2324 0.116 Uiso 1 1 calc R . . . .
H26B H 1.0399 0.1714 0.2110 0.116 Uiso 1 1 calc R . . . .
C27 C 0.9931(3) 0.2846(3) 0.2204(2) 0.1025(13) Uani 1 1 d . . . . .
C28 C 0.9268(5) 0.3242(4) 0.2443(5) 0.184(4) Uani 1 1 d . . . . .
H28 H 0.8776 0.2971 0.2478 0.221 Uiso 1 1 calc R . . . .
C29 C 0.9324(8) 0.4032(7) 0.2633(8) 0.267(7) Uani 1 1 d . . . . .
H29 H 0.8877 0.4290 0.2818 0.320 Uiso 1 1 calc R . . . .
C30 C 1.0028(10) 0.4446(5) 0.2553(8) 0.269(8) Uani 1 1 d . . . . .
H30 H 1.0045 0.4995 0.2651 0.322 Uiso 1 1 calc R . . . .
C31 C 1.0688(6) 0.4080(5) 0.2337(5) 0.197(4) Uani 1 1 d . . . . .
H31 H 1.1177 0.4357 0.2306 0.237 Uiso 1 1 calc R . . . .
C32 C 1.0636(4) 0.3267(3) 0.2155(3) 0.1281(18) Uani 1 1 d . . . . .
H32 H 1.1096 0.3005 0.1997 0.154 Uiso 1 1 calc R . . . .

loop_
_atom_site_aniso_label
_atom_site_aniso_U_11
_atom_site_aniso_U_22
_atom_site_aniso_U_33
_atom_site_aniso_U_23
_atom_site_aniso_U_13
_atom_site_aniso_U_12
F1 0.220(6) 0.133(4) 0.610(18) 0.067(6) -0.094(8) -0.054(4)
F2 0.182(5) 0.280(8) 0.302(8) -0.084(6) 0.018(5) -0.097(5)
F3 0.304(8) 0.381(11) 0.209(5) -0.017(6) -0.082(6) -0.187(8)
O1 0.294(7) 0.082(2) 0.179(4) 0.019(2) -0.099(4) -0.030(3)
O2 0.126(3) 0.155(3) 0.138(3) 0.024(2) 0.027(2) -0.032(2)
N1 0.149(3) 0.112(3) 0.0762(19) 0.0097(18) -0.023(2) -0.022(3)
C1 0.154(6) 0.131(6) 0.193(8) 0.002(5) -0.024(6) -0.020(5)
C2 0.126(4) 0.092(3) 0.134(4) 0.003(3) -0.037(3) -0.007(3)
C3 0.210(7) 0.136(5) 0.110(4) 0.024(3) -0.025(4) -0.075(5)
C4 0.208(7) 0.147(5) 0.093(3) 0.010(3) -0.014(4) -0.070(5)
C5 0.138(4) 0.098(3) 0.079(2) 0.008(2) -0.024(2) -0.006(3)
C6 0.125(4) 0.170(5) 0.097(3) -0.026(3) -0.019(3) -0.011(3)
C7 0.141(5) 0.194(7) 0.109(4) -0.025(4) -0.022(4) -0.017(5)
C8 0.152(4) 0.084(3) 0.074(2) 0.0081(18) -0.022(2) -0.008(3)
C9 0.108(3) 0.084(2) 0.076(2) 0.0114(18) 0.0025(19) -0.002(2)
C10 0.103(3) 0.100(3) 0.088(2) 0.015(2) 0.007(2) 0.008(2)
C11 0.122(4) 0.121(4) 0.091(3) 0.003(2) 0.015(2) 0.016(3)
C12 0.134(4) 0.125(4) 0.081(3) -0.020(2) -0.019(3) 0.032(4)
C13 0.159(5) 0.171(6) 0.107(3) -0.027(4) -0.036(3) 0.067(5)
C14 0.220(10) 0.157(8) 0.150(6) -0.044(5) -0.082(7) 0.085(7)
C15 0.258(11) 0.118(5) 0.157(6) -0.038(5) -0.098(8) 0.059(7)
C16 0.228(8) 0.094(4) 0.129(4) -0.024(3) -0.083(5) 0.017(5)
C17 0.179(5) 0.084(3) 0.084(3) -0.012(2) -0.052(3) 0.025(3)
C18 0.419(18) 0.095(4) 0.191(7) 0.033(4) -0.121(9) -0.018(6)
C19 0.114(4) 0.099(3) 0.110(3) 0.011(3) 0.016(3) -0.004(3)
C20 0.103(3) 0.146(5) 0.143(4) 0.031(4) 0.024(3) 0.030(3)
C21 0.156(6) 0.239(9) 0.169(7) 0.008(6) -0.049(5) 0.059(6)
C22 0.206(12) 0.345(18) 0.166(8) -0.018(11) -0.033(7) 0.135(14)
C23 0.174(13) 0.30(2) 0.30(2) 0.108(18) 0.024(12) 0.086(15)
C24 0.154(9) 0.248(14) 0.40(2) 0.188(17) 0.006(11) 0.012(9)
C25 0.137(5) 0.154(6) 0.295(11) 0.114(7) 0.009(6) 0.025(5)
C26 0.132(3) 0.077(2) 0.080(2) 0.0022(17) 0.010(2) -0.016(2)
C27 0.119(3) 0.083(3) 0.106(3) -0.003(2) 0.029(3) -0.016(2)
C28 0.162(6) 0.127(5) 0.264(9) -0.076(5) 0.096(6) -0.027(4)
C29 0.238(12) 0.150(8) 0.41(2) -0.091(10) 0.127(12) 0.020(8)
C30 0.293(14) 0.096(5) 0.42(2) -0.063(7) 0.156(14) -0.008(7)
C31 0.229(10) 0.112(5) 0.251(10) -0.032(5) 0.080(8) -0.064(6)
C32 0.137(4) 0.098(3) 0.149(4) -0.019(3) 0.039(4) -0.021(3)

loop_
_atom_type_symbol
_atom_type_description
_atom_type_scat_dispersion_real
_atom_type_scat_dispersion_imag
_atom_type_scat_source
C C 0.0181 0.0091 'International Tables Vol C Tables 4.2.6.8 and 6.1.1.4'
H H 0.0000 0.0000 'International Tables Vol C Tables 4.2.6.8 and 6.1.1.4'
F F 0.0727 0.0534 'International Tables Vol C Tables 4.2.6.8 and 6.1.1.4'
N N 0.0311 0.0180 'International Tables Vol C Tables 4.2.6.8 and 6.1.1.4'
O O 0.0492 0.0322 'International Tables Vol C Tables 4.2.6.8 and 6.1.1.4'

loop_
_geom_angle_atom_site_label_1
_geom_angle_atom_site_label_2
_geom_angle_atom_site_label_3
_geom_angle
_geom_angle_site_symmetry_1
_geom_angle_site_symmetry_3
_geom_angle_publ_flag
C16 O1 C18 119.0(8) . . ?
C5 N1 C8 124.9(4) . . ?
F1 C1 F2 99.6(9) . . ?
F1 C1 F3 106.1(9) . . ?
F1 C1 C2 115.7(8) . . ?
F2 C1 C2 116.7(8) . . ?
F3 C1 F2 99.4(9) . . ?
F3 C1 C2 116.7(8) . . ?
C3 C2 C1 121.1(7) . . ?
C7 C2 C1 122.5(7) . . ?
C7 C2 C3 116.4(5) . . ?
C4 C3 C2 122.4(6) . . ?
C3 C4 C5 120.9(5) . . ?
N1 C5 C4 124.6(4) . . ?
C6 C5 N1 119.9(5) . . ?
C6 C5 C4 115.4(5) . . ?
C7 C6 C5 122.9(6) . . ?
C6 C7 C2 122.0(5) . . ?
N1 C8 C9 110.7(3) . . ?
N1 C8 C17 109.4(4) . . ?
C9 C8 C17 111.5(4) . . ?
C8 C9 C10 109.2(4) . . ?
C8 C9 C19 105.2(4) . . ?
C8 C9 C26 107.8(3) . . ?
C19 C9 C10 113.9(3) . . ?
C26 C9 C10 111.4(4) . . ?
C26 C9 C19 108.9(4) . . ?
C11 C10 C9 113.3(4) . . ?
C12 C11 C10 115.3(5) . . ?
C13 C12 C11 118.9(7) . . ?
C17 C12 C11 122.3(5) . . ?
C17 C12 C13 118.6(6) . . ?
C14 C13 C12 118.9(9) . . ?
C15 C14 C13 123.8(9) . . ?
C14 C15 C16 117.8(8) . . ?
O1 C16 C15 124.8(7) . . ?
O1 C16 C17 115.4(8) . . ?
C15 C16 C17 119.8(9) . . ?
C12 C17 C8 122.0(4) . . ?
C12 C17 C16 121.1(7) . . ?
C16 C17 C8 116.9(7) . . ?
O2 C19 C9 119.0(4) . . ?
O2 C19 C20 119.9(5) . . ?
C20 C19 C9 121.0(4) . . ?
C21 C20 C19 117.0(7) . . ?
C25 C20 C19 120.6(7) . . ?
C25 C20 C21 122.3(8) . . ?
C20 C21 C22 118.0(12) . . ?
C23 C22 C21 109.8(13) . . ?
C24 C23 C22 135.5(17) . . ?
C23 C24 C25 110.1(16) . . ?
C20 C25 C24 123.9(13) . . ?
C27 C26 C9 115.5(3) . . ?
C28 C27 C26 119.9(5) . . ?
C32 C27 C26 122.1(4) . . ?
C32 C27 C28 118.0(5) . . ?
C29 C28 C27 120.2(8) . . ?
C30 C29 C28 120.4(8) . . ?
C31 C30 C29 121.1(8) . . ?
C30 C31 C32 118.4(8) . . ?
C27 C32 C31 121.7(6) . . ?

loop_
_geom_bond_atom_site_label_1
_geom_bond_atom_site_label_2
_geom_bond_distance
_geom_bond_site_symmetry_2
_geom_bond_publ_flag
F1 C1 1.257(10) . ?
F2 C1 1.292(10) . ?
F3 C1 1.270(10) . ?
O1 C16 1.358(11) . ?
O1 C18 1.428(8) . ?
O2 C19 1.218(6) . ?
N1 C5 1.366(6) . ?
N1 C8 1.479(5) . ?
C1 C2 1.423(9) . ?
C2 C3 1.369(8) . ?
C2 C7 1.352(8) . ?
C3 C4 1.359(8) . ?
C4 C5 1.393(8) . ?
C5 C6 1.363(7) . ?
C6 C7 1.352(9) . ?
C8 C9 1.530(6) . ?
C8 C17 1.543(9) . ?
C9 C10 1.549(6) . ?
C9 C19 1.544(7) . ?
C9 C26 1.544(6) . ?
C10 C11 1.503(7) . ?
C11 C12 1.483(8) . ?
C12 C13 1.417(8) . ?
C12 C17 1.366(8) . ?
C13 C14 1.370(13) . ?
C14 C15 1.353(14) . ?
C15 C16 1.404(12) . ?
C16 C17 1.406(8) . ?
C19 C20 1.526(8) . ?
C20 C21 1.398(11) . ?
C20 C25 1.350(11) . ?
C21 C22 1.462(16) . ?
C22 C23 1.40(2) . ?
C23 C24 1.32(3) . ?
C24 C25 1.388(15) . ?
C26 C27 1.507(6) . ?
C27 C28 1.364(8) . ?
C27 C32 1.359(7) . ?
C28 C29 1.364(12) . ?
C29 C30 1.358(16) . ?
C30 C31 1.322(14) . ?
C31 C32 1.395(9) . ?
